data_4082143
loop_
_publ_author_name
'Smith, Elizabeth J.'
'Johnson, David G.'
'Thatcher, Robert J.'
'Whitwood, Adrian C.'
'Lynam, Jason M.'

_publ_section_title
;
 Mapping the Elimination of Water from Hydroxyvinylidene Complexes of
 Ruthenium(II): Access to Allenylidene and Vinylvinylidene Complexes in a
 Stepwise Fashion
;
_journal_issue 24
_journal_name_full Organometallics
_journal_page_first 7407
_journal_paper_doi 10.1021/om4009247
_journal_volume 32
_journal_year 2013
_chemical_formula_moiety 'B F4, C65 H51 O4 P2 Ru, 1.06(C H2 Cl2)'
_chemical_formula_sum 'C66.06 H53.12 B Cl2.12 F4 O4 P2 Ru'
_chemical_formula_weight 1235.69
_chemical_name_systematic
;
 ? 
;
_space_group_crystal_system triclinic
_space_group_IT_number 2
_space_group_name_Hall '-P 1'
_space_group_name_H-M_alt 'P -1'
_symmetry_space_group_name_Hall '-P 1'
_symmetry_space_group_name_H-M 'P -1'
_atom_sites_solution_hydrogens geom
_atom_sites_solution_primary iterative
_atom_sites_solution_secondary difmap
_audit_creation_date 2012-09-20
_audit_creation_method
;
  Olex2 1.2
  (compiled May  9 2012 12:37:22, GUI svn.r4230)
;
_cell_angle_alpha 89.703(3)
_cell_angle_beta 81.511(3)
_cell_angle_gamma 63.313(3)
_cell_formula_units_Z 2
_cell_length_a 12.9840(4)
_cell_length_b 14.1298(5)
_cell_length_c 18.1180(6)
_cell_measurement_reflns_used 8072
_cell_measurement_temperature 110.00(10)
_cell_measurement_theta_max 29.0468
_cell_measurement_theta_min 2.8944
_cell_volume 2930.29(19)
_computing_cell_refinement
;
CrysAlisPro, Agilent Technologies,
Version 1.171.35.21 (release 20-01-2012 CrysAlis171 .NET)
(compiled Jan 23 2012,18:06:46)
;
_computing_data_collection
;
CrysAlisPro, Agilent Technologies,
Version 1.171.35.21 (release 20-01-2012 CrysAlis171 .NET)
(compiled Jan 23 2012,18:06:46)
;
_computing_data_reduction
;
CrysAlisPro, Agilent Technologies,
Version 1.171.35.21 (release 20-01-2012 CrysAlis171 .NET)
(compiled Jan 23 2012,18:06:46)
;
_computing_molecular_graphics
;
O. V. Dolomanov, L. J. Bourhis, R. J. Gildea, J. A. K. Howard and H. Puschmann,
OLEX2: a complete structure solution, refinement and analysis program.
J. Appl. Cryst. (2009). 42, 339-341.
;
_computing_publication_material
;
O. V. Dolomanov, L. J. Bourhis, R. J. Gildea, J. A. K. Howard and H. Puschmann,
OLEX2: a complete structure solution, refinement and analysis program.
J. Appl. Cryst. (2009). 42, 339-341.
;
_computing_structure_refinement
;
SHELXL, G.M. Sheldrick, Acta Cryst.
(2008). A64, 112-122
;
_computing_structure_solution 'J. Appl. Cryst. (2007) 40, 786-790'
_diffrn_ambient_temperature 110.00(10)
_diffrn_detector_area_resol_mean 16.1450
_diffrn_measured_fraction_theta_full 0.993
_diffrn_measured_fraction_theta_max 0.830
_diffrn_measurement_details
;
  1 omega   -7.00   26.00   1.0000  110.0000
omega____ theta____ kappa____ phi______ frames
    -       18.8640   37.0000 -180.0000 33

  2 omega   -3.00   27.00   1.0000  110.0000
omega____ theta____ kappa____ phi______ frames
    -       18.8640   92.0000   -2.0000 30

  3 omega  -11.00   84.00   1.0000  110.0000
omega____ theta____ kappa____ phi______ frames
    -       18.8640   77.0000  -90.0000 95

  4 omega  -48.00   46.00   1.0000  110.0000
omega____ theta____ kappa____ phi______ frames
    -       18.8640  -77.0000  150.0000 94

  5 omega  -49.00   41.00   1.0000  110.0000
omega____ theta____ kappa____ phi______ frames
    -       18.8640  -37.0000    0.0000 90
;
_diffrn_measurement_device_type 'SuperNova, Single source at offset), Eos'
_diffrn_measurement_method '\w scans'
_diffrn_orient_matrix_UB_11 0.0450591000
_diffrn_orient_matrix_UB_12 0.0107656000
_diffrn_orient_matrix_UB_13 -0.0189189000
_diffrn_orient_matrix_UB_21 -0.0065445000
_diffrn_orient_matrix_UB_22 0.0335159000
_diffrn_orient_matrix_UB_23 0.0311812000
_diffrn_orient_matrix_UB_31 0.0420327000
_diffrn_orient_matrix_UB_32 -0.0439617000
_diffrn_orient_matrix_UB_33 0.0156243000
_diffrn_radiation_monochromator mirror
_diffrn_radiation_type 'Mo K\a'
_diffrn_radiation_wavelength 0.7107
_diffrn_reflns_av_R_equivalents 0.0290
_diffrn_reflns_av_unetI/netI 0.0617
_diffrn_reflns_limit_h_max 16
_diffrn_reflns_limit_h_min -14
_diffrn_reflns_limit_k_max 19
_diffrn_reflns_limit_k_min -17
_diffrn_reflns_limit_l_max 24
_diffrn_reflns_limit_l_min -22
_diffrn_reflns_number 20612
_diffrn_reflns_theta_full 25.00
_diffrn_reflns_theta_max 29.11
_diffrn_reflns_theta_min 2.90
_diffrn_source 'SuperNova (Mo) X-ray Source'
_exptl_absorpt_coefficient_mu 0.480
_exptl_absorpt_correction_T_max 0.991
_exptl_absorpt_correction_T_min 0.985
_exptl_absorpt_correction_type analytical
_exptl_absorpt_process_details
;
CrysAlisPro, Agilent Technologies,
Version 1.171.35.21 (release 20-01-2012 CrysAlis171 .NET)
(compiled Jan 23 2012,18:06:46)
Analytical numeric absorption correction using a multifaceted crystal
            model based on expressions derived by R.C. Clark & J.S. Reid.
(Clark, R. C. & Reid, J. S. (1995). Acta Cryst. A51, 887-897)
;
_exptl_crystal_colour 'clear dark green'
_exptl_crystal_colour_lustre clear
_exptl_crystal_colour_modifier dark
_exptl_crystal_colour_primary green
_exptl_crystal_density_diffrn 1.401
_exptl_crystal_density_method 'not measured'
_exptl_crystal_description block
_exptl_crystal_F_000 1264.2
_exptl_crystal_size_max 0.1444
_exptl_crystal_size_mid 0.0839
_exptl_crystal_size_min 0.0735
_refine_diff_density_max 1.149
_refine_diff_density_min -0.851
_refine_diff_density_rms 0.081
_refine_ls_extinction_method none
_refine_ls_goodness_of_fit_ref 1.035
_refine_ls_hydrogen_treatment constr
_refine_ls_matrix_type full
_refine_ls_number_parameters 771
_refine_ls_number_reflns 13085
_refine_ls_number_restraints 9
_refine_ls_restrained_S_all 1.037
_refine_ls_R_factor_all 0.0625
_refine_ls_R_factor_gt 0.0458
_refine_ls_shift/su_max 0.001
_refine_ls_shift/su_mean 0.000
_refine_ls_structure_factor_coef Fsqd
_refine_ls_weighting_details 'calc w=1/[\s^2^(Fo^2^)+(0.0311P)^2^+3.0629P] where P=(Fo^2^+2Fc^2^)/3'
_refine_ls_weighting_scheme calc
_refine_ls_wR_factor_gt 0.0950
_refine_ls_wR_factor_ref 0.1044
_reflns_number_gt 10637
_reflns_number_total 13085
_reflns_threshold_expression >2sigma(I)
_cod_data_source_file om4009247_si_001.cif
_cod_data_source_block '[3aBz]BF4.CH2Cl2'
_cod_original_cell_volume 2930.28(19)
_cod_database_code 4082143
_chemical_oxdiff_formula C65H51B1F4O4P2Ru1
_reflns_odcompleteness_completeness 99.17
_reflns_odcompleteness_iscentric 1
_reflns_odcompleteness_theta 26.32
_refinement_special_details
;
 The crystal contained dichloromethanes of crystallisation which 
 were readily lost on removal from the mother liquor.  The
 solvent was modelled as follows.  One dichloromethane was
 disordered and modelled over two sites with refined occupancies
 of 0.848:0.152(3).  The other dichloromethane site was found
 to be only partially occupied and modelled with a refined
 occupancy of 0.058(2).
;

loop_
_space_group_symop_id
_space_group_symop_operation_xyz
1 'x, y, z'
2 '-x, -y, -z'

loop_
_atom_site_label
_atom_site_type_symbol
_atom_site_fract_x
_atom_site_fract_y
_atom_site_fract_z
_atom_site_U_iso_or_equiv
_atom_site_adp_type
_atom_site_occupancy
_atom_site_symmetry_multiplicity
_atom_site_calc_flag
_atom_site_refinement_flags
_atom_site_disorder_assembly
_atom_site_disorder_group
B1 B 0.0603(4) 0.8881(3) 0.3065(2) 0.0348(9) Uani 1 1 d . . .
F1 F 0.11977(18) 0.78276(17) 0.32121(15) 0.0563(6) Uani 1 1 d . . .
F2 F 0.0033(2) 0.9505(2) 0.37289(13) 0.0585(6) Uani 1 1 d . . .
F3 F -0.0212(2) 0.90064(18) 0.26164(14) 0.0567(6) Uani 1 1 d . . .
F4 F 0.13960(18) 0.92263(16) 0.27168(12) 0.0443(5) Uani 1 1 d . . .
C1 C 0.1242(2) 0.3899(2) 0.17949(15) 0.0185(6) Uani 1 1 d . . .
C2 C 0.0227(2) 0.4521(2) 0.14144(16) 0.0220(6) Uani 1 1 d . . .
C3 C -0.0548(3) 0.4120(3) 0.13241(19) 0.0349(8) Uani 1 1 d . . .
H3 H -0.0436 0.3455 0.1508 0.042 Uiso 1 1 calc R . .
C4 C -0.1490(3) 0.4700(3) 0.0962(2) 0.0439(9) Uani 1 1 d . . .
H4 H -0.2026 0.4431 0.0899 0.053 Uiso 1 1 calc R . .
C5 C -0.1653(3) 0.5669(3) 0.0693(2) 0.0411(9) Uani 1 1 d . . .
H5 H -0.2301 0.6063 0.0447 0.049 Uiso 1 1 calc R . .
C6 C -0.0879(3) 0.6063(3) 0.0779(2) 0.0377(8) Uani 1 1 d . . .
H6 H -0.0991 0.6725 0.0592 0.045 Uiso 1 1 calc R . .
C7 C 0.0064(3) 0.5492(3) 0.11409(18) 0.0300(7) Uani 1 1 d . . .
H7 H 0.0598 0.5763 0.1202 0.036 Uiso 1 1 calc R . .
C8 C 0.4852(2) 0.1585(2) 0.31470(15) 0.0184(6) Uani 1 1 d . . .
C9 C 0.5619(2) 0.0750(2) 0.35658(16) 0.0218(6) Uani 1 1 d . . .
C10 C 0.5289(3) -0.0022(2) 0.38107(19) 0.0308(7) Uani 1 1 d . . .
H10 H 0.4590 -0.0003 0.3695 0.037 Uiso 1 1 calc R . .
C11 C 0.5977(3) -0.0815(3) 0.4222(2) 0.0434(9) Uani 1 1 d . . .
H11 H 0.5754 -0.1344 0.4390 0.052 Uiso 1 1 calc R . .
C12 C 0.6985(3) -0.0839(3) 0.4390(2) 0.0414(9) Uani 1 1 d . . .
H12 H 0.7451 -0.1380 0.4681 0.050 Uiso 1 1 calc R . .
C13 C 0.7330(3) -0.0084(3) 0.4140(2) 0.0434(9) Uani 1 1 d . . .
H13 H 0.8035 -0.0114 0.4252 0.052 Uiso 1 1 calc R . .
C14 C 0.6645(3) 0.0718(3) 0.37249(19) 0.0350(8) Uani 1 1 d . . .
H14 H 0.6877 0.1240 0.3552 0.042 Uiso 1 1 calc R . .
C15 C 0.4261(2) 0.3179(2) 0.26210(15) 0.0182(6) Uani 1 1 d . . .
C16 C 0.4388(2) 0.4139(2) 0.25699(16) 0.0211(6) Uani 1 1 d . . .
H16 H 0.3736 0.4736 0.2437 0.025 Uiso 1 1 calc R . .
C17 C 0.5293(2) 0.4325(2) 0.26818(16) 0.0221(6) Uani 1 1 d . . .
C18 C 0.6487(3) 0.3467(2) 0.27172(19) 0.0274(7) Uani 1 1 d . . .
C19 C 0.7194(3) 0.2886(3) 0.2064(2) 0.0357(8) Uani 1 1 d . . .
H19 H 0.6890 0.3002 0.1608 0.043 Uiso 1 1 calc R . .
C20 C 0.8339(3) 0.2141(3) 0.2071(3) 0.0481(10) Uani 1 1 d . . .
H20 H 0.8818 0.1754 0.1619 0.058 Uiso 1 1 calc R . .
C21 C 0.8782(3) 0.1958(3) 0.2728(3) 0.0547(12) Uani 1 1 d . . .
H21 H 0.9562 0.1435 0.2734 0.066 Uiso 1 1 calc R . .
C22 C 0.8094(3) 0.2536(3) 0.3379(3) 0.0533(11) Uani 1 1 d . . .
H22 H 0.8403 0.2412 0.3833 0.064 Uiso 1 1 calc R . .
C23 C 0.6950(3) 0.3297(3) 0.3375(2) 0.0411(9) Uani 1 1 d . . .
H23 H 0.6485 0.3701 0.3824 0.049 Uiso 1 1 calc R . .
C24 C 0.5160(3) 0.5422(2) 0.27257(17) 0.0240(6) Uani 1 1 d . . .
C25 C 0.6135(3) 0.5607(3) 0.25431(19) 0.0313(7) Uani 1 1 d . . .
H25 H 0.6886 0.5022 0.2404 0.038 Uiso 1 1 calc R . .
C26 C 0.6025(3) 0.6626(3) 0.2561(2) 0.0382(9) Uani 1 1 d . . .
H26 H 0.6693 0.6740 0.2420 0.046 Uiso 1 1 calc R . .
C27 C 0.4944(3) 0.7477(3) 0.2786(2) 0.0416(9) Uani 1 1 d . . .
H27 H 0.4872 0.8176 0.2808 0.050 Uiso 1 1 calc R . .
C28 C 0.3961(3) 0.7320(3) 0.2980(2) 0.0403(9) Uani 1 1 d . . .
H28 H 0.3219 0.7908 0.3135 0.048 Uiso 1 1 calc R . .
C29 C 0.4067(3) 0.6296(2) 0.29455(19) 0.0318(7) Uani 1 1 d . . .
H29 H 0.3392 0.6189 0.3072 0.038 Uiso 1 1 calc R . .
C30 C 0.5460(2) 0.0706(2) 0.14431(15) 0.0193(6) Uani 1 1 d . . .
C31 C 0.5579(3) -0.0316(2) 0.15297(16) 0.0233(6) Uani 1 1 d . . .
H31 H 0.4964 -0.0476 0.1452 0.028 Uiso 1 1 calc R . .
C32 C 0.6593(3) -0.1099(2) 0.17292(17) 0.0294(7) Uani 1 1 d . . .
H32 H 0.6673 -0.1796 0.1784 0.035 Uiso 1 1 calc R . .
C33 C 0.7488(3) -0.0879(2) 0.18489(17) 0.0296(7) Uani 1 1 d . . .
H33 H 0.8172 -0.1418 0.1998 0.036 Uiso 1 1 calc R . .
C34 C 0.7391(3) 0.0129(2) 0.17524(18) 0.0297(7) Uani 1 1 d . . .
H34 H 0.8011 0.0282 0.1827 0.036 Uiso 1 1 calc R . .
C35 C 0.6379(2) 0.0914(2) 0.15450(17) 0.0250(6) Uani 1 1 d . . .
H35 H 0.6316 0.1603 0.1472 0.030 Uiso 1 1 calc R . .
C36 C 0.3185(2) 0.1282(2) 0.09893(15) 0.0184(6) Uani 1 1 d . . .
C37 C 0.2805(2) 0.1459(2) 0.02981(16) 0.0226(6) Uani 1 1 d . . .
H37 H 0.3088 0.1815 -0.0060 0.027 Uiso 1 1 calc R . .
C38 C 0.2011(3) 0.1114(2) 0.01339(18) 0.0283(7) Uani 1 1 d . . .
H38 H 0.1747 0.1242 -0.0336 0.034 Uiso 1 1 calc R . .
C39 C 0.1601(3) 0.0586(2) 0.06505(18) 0.0298(7) Uani 1 1 d . . .
H39 H 0.1067 0.0343 0.0532 0.036 Uiso 1 1 calc R . .
C40 C 0.1969(3) 0.0411(2) 0.13404(18) 0.0263(7) Uani 1 1 d . . .
H40 H 0.1687 0.0051 0.1696 0.032 Uiso 1 1 calc R . .
C41 C 0.2747(2) 0.0761(2) 0.15103(16) 0.0216(6) Uani 1 1 d . . .
H41 H 0.2990 0.0647 0.1986 0.026 Uiso 1 1 calc R . .
C42 C 0.4533(2) 0.2415(2) 0.04770(16) 0.0194(6) Uani 1 1 d . . .
C43 C 0.4139(2) 0.3511(2) 0.04875(17) 0.0222(6) Uani 1 1 d . . .
H43 H 0.3670 0.3947 0.0924 0.027 Uiso 1 1 calc R . .
C44 C 0.4430(3) 0.3967(2) -0.01387(18) 0.0262(7) Uani 1 1 d . . .
H44 H 0.4166 0.4712 -0.0127 0.031 Uiso 1 1 calc R . .
C45 C 0.5102(3) 0.3340(3) -0.07778(18) 0.0288(7) Uani 1 1 d . . .
H45 H 0.5283 0.3655 -0.1210 0.035 Uiso 1 1 calc R . .
C46 C 0.5512(3) 0.2243(3) -0.07867(18) 0.0291(7) Uani 1 1 d . . .
H46 H 0.5982 0.1810 -0.1224 0.035 Uiso 1 1 calc R . .
C47 C 0.5241(3) 0.1782(2) -0.01642(16) 0.0233(6) Uani 1 1 d . . .
H47 H 0.5537 0.1033 -0.0171 0.028 Uiso 1 1 calc R . .
C48 C 0.1270(2) 0.2843(2) 0.40298(15) 0.0180(6) Uani 1 1 d . . .
C49 C 0.1397(2) 0.1943(2) 0.36343(17) 0.0222(6) Uani 1 1 d . . .
H49 H 0.1772 0.1786 0.3127 0.027 Uiso 1 1 calc R . .
C50 C 0.0978(3) 0.1270(2) 0.39787(18) 0.0272(7) Uani 1 1 d . . .
H50 H 0.1081 0.0651 0.3709 0.033 Uiso 1 1 calc R . .
C51 C 0.0415(2) 0.1504(2) 0.47079(17) 0.0255(6) Uani 1 1 d . . .
H51 H 0.0119 0.1051 0.4938 0.031 Uiso 1 1 calc R . .
C52 C 0.0278(2) 0.2395(2) 0.51080(17) 0.0236(6) Uani 1 1 d . . .
H52 H -0.0110 0.2551 0.5612 0.028 Uiso 1 1 calc R . .
C53 C 0.0707(2) 0.3063(2) 0.47757(16) 0.0216(6) Uani 1 1 d . . .
H53 H 0.0618 0.3670 0.5054 0.026 Uiso 1 1 calc R . .
C54 C 0.2522(2) 0.4040(2) 0.42333(15) 0.0188(6) Uani 1 1 d . . .
C55 C 0.3357(2) 0.3194(2) 0.45505(16) 0.0219(6) Uani 1 1 d . . .
H55 H 0.3434 0.2499 0.4473 0.026 Uiso 1 1 calc R . .
C56 C 0.4073(3) 0.3354(3) 0.49772(17) 0.0267(7) Uani 1 1 d . . .
H56 H 0.4653 0.2768 0.5178 0.032 Uiso 1 1 calc R . .
C57 C 0.3944(3) 0.4369(3) 0.51115(18) 0.0311(7) Uani 1 1 d . . .
H57 H 0.4434 0.4480 0.5405 0.037 Uiso 1 1 calc R . .
C58 C 0.3100(3) 0.5221(3) 0.48168(19) 0.0338(8) Uani 1 1 d . . .
H58 H 0.3000 0.5919 0.4917 0.041 Uiso 1 1 calc R . .
C59 C 0.2400(3) 0.5057(2) 0.43755(17) 0.0255(6) Uani 1 1 d . . .
H59 H 0.1831 0.5644 0.4168 0.031 Uiso 1 1 calc R . .
C60 C 0.0466(2) 0.4935(2) 0.34590(15) 0.0182(6) Uani 1 1 d . . .
C61 C -0.0636(2) 0.4984(2) 0.36447(16) 0.0212(6) Uani 1 1 d . . .
H61 H -0.0718 0.4399 0.3855 0.025 Uiso 1 1 calc R . .
C62 C -0.1615(3) 0.5890(2) 0.35217(17) 0.0266(7) Uani 1 1 d . . .
H62 H -0.2368 0.5925 0.3649 0.032 Uiso 1 1 calc R . .
C63 C -0.1503(3) 0.6746(2) 0.32153(17) 0.0278(7) Uani 1 1 d . . .
H63 H -0.2179 0.7366 0.3138 0.033 Uiso 1 1 calc R . .
C64 C -0.0410(3) 0.6697(2) 0.30227(17) 0.0256(6) Uani 1 1 d . . .
H64 H -0.0333 0.7284 0.2813 0.031 Uiso 1 1 calc R . .
C65 C 0.0572(2) 0.5791(2) 0.31358(16) 0.0217(6) Uani 1 1 d . . .
H65 H 0.1325 0.5752 0.2992 0.026 Uiso 1 1 calc R . .
O1 O 0.20260(15) 0.42117(14) 0.18195(10) 0.0181(4) Uani 1 1 d . . .
O2 O 0.13745(16) 0.30495(14) 0.20925(11) 0.0196(4) Uani 1 1 d . . .
O3 O 0.39526(15) 0.16079(14) 0.29769(10) 0.0179(4) Uani 1 1 d . . .
O4 O 0.51187(16) 0.23826(14) 0.29786(11) 0.0195(4) Uani 1 1 d . . .
P1 P 0.40954(6) 0.18344(5) 0.12831(4) 0.01714(15) Uani 1 1 d . . .
P2 P 0.17769(6) 0.37322(5) 0.35608(4) 0.01648(15) Uani 1 1 d . . .
Ru1 Ru 0.304575(18) 0.292339(17) 0.240405(12) 0.01556(6) Uani 1 1 d . . .
C66 C 0.775(5) 0.112(5) 0.541(4) 0.041(15) Uani 0.058(2) 1 d PU A 1
H66A H 0.8264 0.1007 0.5795 0.049 Uiso 0.058(2) 1 calc PR A 1
H66B H 0.8235 0.0667 0.4958 0.049 Uiso 0.058(2) 1 calc PR A 1
Cl1 Cl 0.6630(13) 0.0772(13) 0.5756(10) 0.045(5) Uani 0.058(2) 1 d P A 1
Cl2 Cl 0.7184(16) 0.2383(16) 0.5216(13) 0.071(8) Uani 0.058(2) 1 d P A 1
C67 C 0.1661(4) 0.7745(4) 0.1117(3) 0.0514(13) Uani 0.848(3) 1 d P B 1
H67A H 0.2267 0.7995 0.1052 0.062 Uiso 0.848(3) 1 calc PR B 1
H67B H 0.1058 0.8170 0.1546 0.062 Uiso 0.848(3) 1 calc PR B 1
C68 C 0.1819(17) 0.778(2) 0.0703(13) 0.0514(13) Uani 0.152(3) 1 d PD B 2
H68A H 0.2288 0.8021 0.0963 0.062 Uiso 0.152(3) 1 calc PR B 2
H68B H 0.2073 0.7015 0.0768 0.062 Uiso 0.152(3) 1 calc PR B 2
Cl3 Cl 0.22957(10) 0.64029(10) 0.13113(8) 0.0551(4) Uani 0.848(3) 1 d P B 1
Cl4 Cl 0.1017(2) 0.79460(17) 0.03026(13) 0.1202(10) Uani 0.848(3) 1 d P B 1
Cl5 Cl 0.1908(10) 0.8033(12) -0.0211(10) 0.170(8) Uani 0.152(3) 1 d PD B 2
Cl6 Cl 0.0352(8) 0.8522(11) 0.1009(6) 0.114(5) Uani 0.152(3) 1 d PD B 2

loop_
_atom_site_aniso_label
_atom_site_aniso_U_11
_atom_site_aniso_U_22
_atom_site_aniso_U_33
_atom_site_aniso_U_23
_atom_site_aniso_U_13
_atom_site_aniso_U_12
B1 0.044(2) 0.030(2) 0.037(2) 0.0102(17) -0.0076(18) -0.0220(18)
F1 0.0451(12) 0.0416(13) 0.0951(19) 0.0274(13) -0.0214(13) -0.0284(11)
F2 0.0745(16) 0.0720(17) 0.0448(14) -0.0017(12) 0.0051(12) -0.0514(14)
F3 0.0568(14) 0.0531(14) 0.0683(16) 0.0104(12) -0.0300(12) -0.0263(12)
F4 0.0502(12) 0.0426(12) 0.0456(13) 0.0150(10) 0.0008(10) -0.0285(10)
C1 0.0164(13) 0.0184(14) 0.0168(14) -0.0030(11) -0.0018(11) -0.0046(11)
C2 0.0167(13) 0.0265(16) 0.0198(14) 0.0019(12) -0.0056(11) -0.0064(12)
C3 0.0282(17) 0.042(2) 0.044(2) 0.0161(16) -0.0184(15) -0.0205(15)
C4 0.0307(18) 0.059(2) 0.055(2) 0.0203(19) -0.0250(17) -0.0261(18)
C5 0.0249(17) 0.050(2) 0.044(2) 0.0142(18) -0.0183(15) -0.0100(16)
C6 0.0324(18) 0.0312(19) 0.046(2) 0.0142(16) -0.0196(16) -0.0079(15)
C7 0.0248(16) 0.0310(18) 0.0340(18) 0.0052(14) -0.0107(13) -0.0107(14)
C8 0.0174(13) 0.0184(14) 0.0159(13) 0.0010(11) -0.0013(11) -0.0055(11)
C9 0.0216(14) 0.0179(14) 0.0197(14) 0.0044(11) -0.0035(11) -0.0035(11)
C10 0.0302(17) 0.0215(16) 0.042(2) 0.0105(14) -0.0166(15) -0.0095(13)
C11 0.047(2) 0.0288(19) 0.057(2) 0.0204(17) -0.0206(19) -0.0152(16)
C12 0.0319(18) 0.035(2) 0.045(2) 0.0209(17) -0.0136(16) -0.0020(15)
C13 0.0252(17) 0.051(2) 0.051(2) 0.0245(19) -0.0171(16) -0.0114(16)
C14 0.0264(16) 0.0366(19) 0.043(2) 0.0189(16) -0.0128(15) -0.0132(15)
C15 0.0157(13) 0.0161(14) 0.0182(14) 0.0031(11) -0.0030(10) -0.0029(11)
C16 0.0204(14) 0.0186(15) 0.0234(15) 0.0037(11) -0.0063(11) -0.0072(12)
C17 0.0234(14) 0.0232(15) 0.0220(15) 0.0061(12) -0.0053(12) -0.0123(12)
C18 0.0223(15) 0.0244(16) 0.0426(19) 0.0088(14) -0.0104(14) -0.0153(13)
C19 0.0258(16) 0.0269(18) 0.057(2) 0.0000(16) -0.0042(16) -0.0148(14)
C20 0.0270(18) 0.032(2) 0.084(3) -0.003(2) -0.0018(19) -0.0146(16)
C21 0.0218(18) 0.031(2) 0.109(4) 0.011(2) -0.019(2) -0.0081(16)
C22 0.038(2) 0.056(3) 0.075(3) 0.022(2) -0.033(2) -0.022(2)
C23 0.0327(18) 0.040(2) 0.055(2) 0.0099(18) -0.0207(17) -0.0160(16)
C24 0.0271(15) 0.0224(15) 0.0289(16) 0.0089(12) -0.0125(13) -0.0147(13)
C25 0.0290(16) 0.0281(17) 0.044(2) 0.0133(15) -0.0152(15) -0.0162(14)
C26 0.0389(19) 0.036(2) 0.060(2) 0.0226(17) -0.0271(18) -0.0290(17)
C27 0.058(2) 0.0250(18) 0.056(2) 0.0133(16) -0.027(2) -0.0259(18)
C28 0.041(2) 0.0256(18) 0.057(2) 0.0023(16) -0.0098(18) -0.0168(16)
C29 0.0312(17) 0.0233(17) 0.043(2) 0.0029(14) -0.0069(15) -0.0145(14)
C30 0.0211(14) 0.0147(14) 0.0165(14) 0.0004(11) -0.0027(11) -0.0033(11)
C31 0.0259(15) 0.0202(15) 0.0211(15) 0.0011(12) -0.0014(12) -0.0087(12)
C32 0.0334(17) 0.0200(16) 0.0263(17) 0.0075(13) 0.0003(13) -0.0063(13)
C33 0.0225(15) 0.0281(17) 0.0261(17) 0.0063(13) -0.0046(12) -0.0007(13)
C34 0.0227(15) 0.0299(18) 0.0319(18) -0.0006(14) -0.0077(13) -0.0069(13)
C35 0.0253(15) 0.0222(16) 0.0264(16) -0.0003(12) -0.0036(12) -0.0100(13)
C36 0.0193(13) 0.0142(13) 0.0207(14) -0.0007(11) -0.0029(11) -0.0067(11)
C37 0.0236(14) 0.0222(15) 0.0230(15) 0.0029(12) -0.0037(12) -0.0112(12)
C38 0.0301(16) 0.0347(18) 0.0260(16) 0.0031(13) -0.0084(13) -0.0187(14)
C39 0.0298(16) 0.0300(17) 0.0368(19) -0.0010(14) -0.0053(14) -0.0198(14)
C40 0.0270(15) 0.0186(15) 0.0324(17) 0.0026(13) 0.0034(13) -0.0120(13)
C41 0.0256(15) 0.0185(15) 0.0200(14) 0.0018(11) -0.0021(12) -0.0098(12)
C42 0.0186(13) 0.0233(15) 0.0210(14) 0.0050(11) -0.0068(11) -0.0125(12)
C43 0.0225(14) 0.0206(15) 0.0268(16) 0.0038(12) -0.0071(12) -0.0117(12)
C44 0.0260(15) 0.0222(16) 0.0352(18) 0.0094(13) -0.0074(13) -0.0145(13)
C45 0.0288(16) 0.0361(19) 0.0292(17) 0.0118(14) -0.0068(13) -0.0209(14)
C46 0.0316(16) 0.0323(18) 0.0245(16) 0.0013(13) -0.0005(13) -0.0166(14)
C47 0.0276(15) 0.0214(15) 0.0233(15) 0.0031(12) -0.0039(12) -0.0134(12)
C48 0.0161(13) 0.0157(14) 0.0224(14) 0.0034(11) -0.0058(11) -0.0065(11)
C49 0.0223(14) 0.0231(15) 0.0239(15) 0.0010(12) -0.0049(12) -0.0124(12)
C50 0.0283(16) 0.0238(16) 0.0360(18) 0.0024(13) -0.0091(14) -0.0162(13)
C51 0.0229(15) 0.0251(16) 0.0338(17) 0.0125(13) -0.0104(13) -0.0139(13)
C52 0.0191(14) 0.0248(16) 0.0243(15) 0.0067(12) -0.0042(12) -0.0075(12)
C53 0.0241(14) 0.0180(14) 0.0230(15) 0.0024(11) -0.0064(12) -0.0090(12)
C54 0.0151(13) 0.0219(15) 0.0201(14) -0.0006(11) -0.0019(11) -0.0092(11)
C55 0.0218(14) 0.0217(15) 0.0231(15) 0.0017(12) -0.0052(12) -0.0102(12)
C56 0.0219(15) 0.0344(18) 0.0259(16) 0.0071(13) -0.0074(12) -0.0136(13)
C57 0.0291(16) 0.043(2) 0.0310(18) 0.0022(15) -0.0097(14) -0.0230(15)
C58 0.0404(19) 0.0285(18) 0.043(2) 0.0004(15) -0.0148(16) -0.0226(15)
C59 0.0278(16) 0.0209(15) 0.0300(17) 0.0014(12) -0.0086(13) -0.0118(13)
C60 0.0179(13) 0.0166(14) 0.0195(14) -0.0005(11) -0.0056(11) -0.0065(11)
C61 0.0215(14) 0.0215(15) 0.0209(15) 0.0012(11) -0.0043(11) -0.0098(12)
C62 0.0191(14) 0.0305(17) 0.0286(17) 0.0028(13) -0.0071(12) -0.0089(13)
C63 0.0243(15) 0.0207(16) 0.0326(18) 0.0010(13) -0.0118(13) -0.0030(12)
C64 0.0310(16) 0.0180(15) 0.0312(17) 0.0052(12) -0.0119(13) -0.0121(13)
C65 0.0204(14) 0.0213(15) 0.0262(16) 0.0019(12) -0.0060(12) -0.0114(12)
O1 0.0147(9) 0.0178(10) 0.0207(10) 0.0041(8) -0.0044(8) -0.0061(8)
O2 0.0199(10) 0.0177(10) 0.0232(10) 0.0034(8) -0.0069(8) -0.0093(8)
O3 0.0173(9) 0.0155(10) 0.0187(10) 0.0026(8) -0.0039(8) -0.0054(8)
O4 0.0178(9) 0.0176(10) 0.0243(11) 0.0063(8) -0.0075(8) -0.0077(8)
P1 0.0194(3) 0.0146(3) 0.0177(4) 0.0030(3) -0.0047(3) -0.0075(3)
P2 0.0166(3) 0.0140(3) 0.0192(4) 0.0015(3) -0.0044(3) -0.0068(3)
Ru1 0.01523(11) 0.01359(11) 0.01781(12) 0.00255(8) -0.00532(8) -0.00574(8)
C66 0.037(17) 0.041(17) 0.045(17) -0.003(10) -0.010(10) -0.018(11)
Cl1 0.029(8) 0.053(10) 0.053(11) 0.001(8) -0.001(7) -0.020(7)
Cl2 0.045(10) 0.065(13) 0.097(17) 0.055(12) -0.013(10) -0.019(9)
C67 0.048(3) 0.057(3) 0.053(3) -0.007(3) -0.008(3) -0.027(2)
C68 0.048(3) 0.057(3) 0.053(3) -0.007(3) -0.008(3) -0.027(2)
Cl3 0.0439(7) 0.0484(7) 0.0834(10) 0.0089(6) -0.0140(6) -0.0290(6)
Cl4 0.172(2) 0.1006(15) 0.1134(18) 0.0360(13) -0.0934(18) -0.0635(16)
Cl5 0.076(7) 0.176(14) 0.27(2) -0.110(14) 0.008(10) -0.079(9)
Cl6 0.070(6) 0.188(13) 0.093(8) -0.052(8) 0.017(5) -0.075(7)

loop_
_atom_type_symbol
_atom_type_description
_atom_type_scat_dispersion_real
_atom_type_scat_dispersion_imag
_atom_type_scat_source
C C 0.0033 0.0016 'International Tables Vol C Tables 4.2.6.8 and 6.1.1.4'
H H 0.0000 0.0000 'International Tables Vol C Tables 4.2.6.8 and 6.1.1.4'
B B 0.0013 0.0007 'International Tables Vol C Tables 4.2.6.8 and 6.1.1.4'
Cl Cl 0.1484 0.1585 'International Tables Vol C Tables 4.2.6.8 and 6.1.1.4'
F F 0.0171 0.0103 'International Tables Vol C Tables 4.2.6.8 and 6.1.1.4'
O O 0.0106 0.0060 'International Tables Vol C Tables 4.2.6.8 and 6.1.1.4'
P P 0.1023 0.0942 'International Tables Vol C Tables 4.2.6.8 and 6.1.1.4'
Ru Ru -1.2594 0.8363 'International Tables Vol C Tables 4.2.6.8 and 6.1.1.4'

loop_
_exptl_crystal_face_index_h
_exptl_crystal_face_index_k
_exptl_crystal_face_index_l
_exptl_crystal_face_perp_dist
_exptl_oxdiff_crystal_face_indexfrac_h
_exptl_oxdiff_crystal_face_indexfrac_k
_exptl_oxdiff_crystal_face_indexfrac_l
_exptl_oxdiff_crystal_face_x
_exptl_oxdiff_crystal_face_y
_exptl_oxdiff_crystal_face_z
-2 1 -3 0.0529 -2.0000 1.0000 -3.0000 -0.0226 -0.0469 -0.1749
-1 -4 -2 0.0273 -1.0000 -4.0000 -2.0000 -0.0503 -0.1899 0.1026
1 2 -3 0.0400 1.0000 2.0000 -3.0000 0.1233 -0.0331 -0.0928
1 -1 1 0.0572 1.0000 -1.0000 1.0000 0.0154 -0.0089 0.1016
-1 1 -2 0.0547 -1.0000 1.0000 -2.0000 0.0035 -0.0223 -0.1172
2 1 1 0.0450 2.0000 1.0000 1.0000 0.0820 0.0516 0.0557
2 4 -1 0.0414 2.0000 4.0000 -1.0000 0.1521 0.0898 -0.1074
1 1 5 0.0301 1.0000 1.0000 5.0000 -0.0388 0.1829 0.0762
3 -2 -24 0.0366 3.0000 -2.0000 -24.0000 0.5677 -0.8350 -0.1610
-1 -2 0 0.0265 -1.0000 -2.0000 -0.0000 -0.0666 -0.0605 0.0459
-1 -1 0 0.0213 -1.0000 -1.0000 -0.0000 -0.0558 -0.0270 0.0019

loop_
_geom_angle_atom_site_label_1
_geom_angle_atom_site_label_2
_geom_angle_atom_site_label_3
_geom_angle
F1 B1 F2 110.2(3)
F1 B1 F4 109.5(3)
F2 B1 F4 107.8(3)
F3 B1 F1 110.2(3)
F3 B1 F2 108.8(3)
F3 B1 F4 110.3(3)
C2 C1 Ru1 175.6(2)
O1 C1 C2 120.0(2)
O1 C1 Ru1 55.64(12)
O2 C1 C2 121.9(2)
O2 C1 O1 118.0(2)
O2 C1 Ru1 62.39(13)
C3 C2 C1 119.5(3)
C3 C2 C7 120.2(3)
C7 C2 C1 120.3(3)
C2 C3 H3 120.3
C2 C3 C4 119.3(3)
C4 C3 H3 120.3
C3 C4 H4 119.8
C5 C4 C3 120.4(3)
C5 C4 H4 119.8
C4 C5 H5 119.9
C6 C5 C4 120.2(3)
C6 C5 H5 119.9
C5 C6 H6 120.0
C5 C6 C7 120.0(3)
C7 C6 H6 120.0
C2 C7 H7 120.0
C6 C7 C2 120.0(3)
C6 C7 H7 120.0
O3 C8 C9 122.8(3)
O3 C8 O4 119.8(2)
O4 C8 C9 117.3(2)
C10 C9 C8 117.9(3)
C14 C9 C8 121.7(3)
C14 C9 C10 120.3(3)
C9 C10 H10 120.1
C11 C10 C9 119.8(3)
C11 C10 H10 120.1
C10 C11 H11 120.0
C12 C11 C10 119.9(3)
C12 C11 H11 120.0
C11 C12 H12 119.7
C11 C12 C13 120.6(3)
C13 C12 H12 119.7
C12 C13 H13 120.0
C12 C13 C14 120.0(3)
C14 C13 H13 120.0
C9 C14 C13 119.2(3)
C9 C14 H14 120.4
C13 C14 H14 120.4
C16 C15 Ru1 129.2(2)
O4 C15 C16 113.1(2)
O4 C15 Ru1 117.16(18)
C15 C16 H16 114.9
C17 C16 C15 130.1(3)
C17 C16 H16 114.9
C16 C17 C18 123.5(3)
C16 C17 C24 120.8(2)
C24 C17 C18 115.5(2)
C19 C18 C17 119.4(3)
C23 C18 C17 121.4(3)
C23 C18 C19 118.9(3)
C18 C19 H19 119.7
C20 C19 C18 120.6(4)
C20 C19 H19 119.7
C19 C20 H20 119.9
C21 C20 C19 120.1(4)
C21 C20 H20 119.9
C20 C21 H21 120.1
C20 C21 C22 119.8(3)
C22 C21 H21 120.1
C21 C22 H22 119.8
C21 C22 C23 120.5(4)
C23 C22 H22 119.8
C18 C23 C22 120.0(4)
C18 C23 H23 120.0
C22 C23 H23 120.0
C25 C24 C17 120.2(3)
C25 C24 C29 118.3(3)
C29 C24 C17 121.4(3)
C24 C25 H25 119.5
C26 C25 C24 121.1(3)
C26 C25 H25 119.5
C25 C26 H26 120.1
C27 C26 C25 119.8(3)
C27 C26 H26 120.1
C26 C27 H27 119.7
C26 C27 C28 120.5(3)
C28 C27 H27 119.7
C27 C28 H28 120.1
C27 C28 C29 119.7(3)
C29 C28 H28 120.1
C24 C29 H29 119.8
C28 C29 C24 120.5(3)
C28 C29 H29 119.8
C31 C30 P1 123.3(2)
C35 C30 C31 118.9(2)
C35 C30 P1 117.5(2)
C30 C31 H31 120.1
C32 C31 C30 119.9(3)
C32 C31 H31 120.1
C31 C32 H32 119.6
C33 C32 C31 120.8(3)
C33 C32 H32 119.6
C32 C33 H33 120.0
C32 C33 C34 119.9(3)
C34 C33 H33 120.0
C33 C34 H34 120.3
C33 C34 C35 119.5(3)
C35 C34 H34 120.3
C30 C35 C34 120.9(3)
C30 C35 H35 119.5
C34 C35 H35 119.5
C37 C36 C41 118.9(3)
C37 C36 P1 122.3(2)
C41 C36 P1 118.4(2)
C36 C37 H37 120.0
C38 C37 C36 119.9(3)
C38 C37 H37 120.0
C37 C38 H38 119.8
C39 C38 C37 120.4(3)
C39 C38 H38 119.8
C38 C39 H39 120.0
C40 C39 C38 120.0(3)
C40 C39 H39 120.0
C39 C40 H40 120.1
C41 C40 C39 119.9(3)
C41 C40 H40 120.1
C36 C41 H41 119.6
C40 C41 C36 120.8(3)
C40 C41 H41 119.6
C43 C42 C47 119.2(3)
C43 C42 P1 119.8(2)
C47 C42 P1 121.0(2)
C42 C43 H43 119.9
C44 C43 C42 120.2(3)
C44 C43 H43 119.9
C43 C44 H44 119.9
C45 C44 C43 120.2(3)
C45 C44 H44 119.9
C44 C45 H45 120.1
C44 C45 C46 119.7(3)
C46 C45 H45 120.1
C45 C46 H46 119.8
C47 C46 C45 120.4(3)
C47 C46 H46 119.8
C42 C47 H47 119.9
C46 C47 C42 120.1(3)
C46 C47 H47 119.9
C49 C48 C53 118.8(3)
C49 C48 P2 119.6(2)
C53 C48 P2 121.5(2)
C48 C49 H49 119.8
C48 C49 C50 120.4(3)
C50 C49 H49 119.8
C49 C50 H50 120.0
C51 C50 C49 120.0(3)
C51 C50 H50 120.0
C50 C51 H51 119.8
C50 C51 C52 120.4(3)
C52 C51 H51 119.8
C51 C52 H52 119.9
C51 C52 C53 120.2(3)
C53 C52 H52 119.9
C48 C53 H53 119.9
C52 C53 C48 120.2(3)
C52 C53 H53 119.9
C55 C54 P2 117.8(2)
C59 C54 C55 118.5(2)
C59 C54 P2 123.3(2)
C54 C55 H55 119.6
C56 C55 C54 120.9(3)
C56 C55 H55 119.6
C55 C56 H56 120.0
C55 C56 C57 120.0(3)
C57 C56 H56 120.0
C56 C57 H57 120.1
C58 C57 C56 119.9(3)
C58 C57 H57 120.1
C57 C58 H58 119.9
C57 C58 C59 120.1(3)
C59 C58 H58 119.9
C54 C59 H59 119.7
C58 C59 C54 120.7(3)
C58 C59 H59 119.7
C61 C60 C65 119.4(2)
C61 C60 P2 121.0(2)
C65 C60 P2 119.4(2)
C60 C61 H61 120.2
C62 C61 C60 119.7(3)
C62 C61 H61 120.2
C61 C62 H62 119.7
C63 C62 C61 120.5(3)
C63 C62 H62 119.7
C62 C63 H63 120.0
C64 C63 C62 120.0(3)
C64 C63 H63 120.0
C63 C64 H64 120.1
C63 C64 C65 119.8(3)
C65 C64 H64 120.1
C60 C65 H65 119.7
C64 C65 C60 120.5(3)
C64 C65 H65 119.7
C1 O1 Ru1 94.04(16)
C1 O2 Ru1 87.82(15)
C8 O3 Ru1 112.75(17)
C8 O4 C15 111.7(2)
C30 P1 Ru1 111.72(9)
C36 P1 C30 106.80(12)
C36 P1 Ru1 107.04(9)
C42 P1 C30 104.29(13)
C42 P1 C36 106.83(12)
C42 P1 Ru1 119.48(9)
C48 P2 C54 104.40(12)
C48 P2 C60 105.80(12)
C48 P2 Ru1 111.62(9)
C54 P2 Ru1 112.11(9)
C60 P2 C54 108.38(12)
C60 P2 Ru1 113.91(9)
C15 Ru1 C1 136.42(10)
C15 Ru1 O1 106.24(10)
C15 Ru1 O2 165.66(9)
C15 Ru1 O3 78.39(10)
C15 Ru1 P1 96.12(9)
C15 Ru1 P2 95.42(9)
O1 Ru1 C1 30.32(8)
O1 Ru1 O2 60.12(7)
O1 Ru1 P1 92.88(5)
O1 Ru1 P2 91.40(5)
O2 Ru1 C1 29.79(8)
O2 Ru1 P1 89.33(5)
O2 Ru1 P2 81.31(5)
O3 Ru1 C1 145.04(8)
O3 Ru1 O1 175.37(7)
O3 Ru1 O2 115.25(7)
O3 Ru1 P1 86.84(5)
O3 Ru1 P2 87.82(5)
P1 Ru1 C1 91.27(6)
P1 Ru1 P2 166.03(2)
P2 Ru1 C1 85.75(6)
H66A C66 H66B 108.1
Cl1 C66 H66A 109.6
Cl1 C66 H66B 109.6
Cl2 C66 H66A 109.6
Cl2 C66 H66B 109.6
Cl2 C66 Cl1 110(3)
H67A C67 H67B 108.0
Cl3 C67 H67A 109.3
Cl3 C67 H67B 109.3
Cl3 C67 Cl4 111.6(3)
Cl4 C67 H67A 109.3
Cl4 C67 H67B 109.3
H68A C68 H68B 109.4
Cl5 C68 H68A 111.6
Cl5 C68 H68B 111.6
Cl5 C68 Cl6 100.9(13)
Cl6 C68 H68A 111.6
Cl6 C68 H68B 111.6

loop_
_geom_bond_atom_site_label_1
_geom_bond_atom_site_label_2
_geom_bond_distance
B1 F1 1.381(4)
B1 F2 1.390(5)
B1 F3 1.377(4)
B1 F4 1.397(4)
C1 C2 1.485(4)
C1 O1 1.286(3)
C1 O2 1.263(3)
C1 Ru1 2.540(3)
C2 C3 1.387(4)
C2 C7 1.391(4)
C3 H3 0.9500
C3 C4 1.388(4)
C4 H4 0.9500
C4 C5 1.386(5)
C5 H5 0.9500
C5 C6 1.376(5)
C6 H6 0.9500
C6 C7 1.387(4)
C7 H7 0.9500
C8 C9 1.456(4)
C8 O3 1.238(3)
C8 O4 1.341(3)
C9 C10 1.388(4)
C9 C14 1.385(4)
C10 H10 0.9500
C10 C11 1.378(4)
C11 H11 0.9500
C11 C12 1.373(5)
C12 H12 0.9500
C12 C13 1.380(5)
C13 H13 0.9500
C13 C14 1.387(4)
C14 H14 0.9500
C15 C16 1.440(4)
C15 O4 1.417(3)
C15 Ru1 1.862(3)
C16 H16 0.9500
C16 C17 1.356(4)
C17 C18 1.489(4)
C17 C24 1.482(4)
C18 C19 1.390(5)
C18 C23 1.385(4)
C19 H19 0.9500
C19 C20 1.385(5)
C20 H20 0.9500
C20 C21 1.371(6)
C21 H21 0.9500
C21 C22 1.378(6)
C22 H22 0.9500
C22 C23 1.389(5)
C23 H23 0.9500
C24 C25 1.396(4)
C24 C29 1.401(4)
C25 H25 0.9500
C25 C26 1.383(4)
C26 H26 0.9500
C26 C27 1.379(5)
C27 H27 0.9500
C27 C28 1.387(5)
C28 H28 0.9500
C28 C29 1.391(4)
C29 H29 0.9500
C30 C31 1.393(4)
C30 C35 1.387(4)
C30 P1 1.837(3)
C31 H31 0.9500
C31 C32 1.385(4)
C32 H32 0.9500
C32 C33 1.376(4)
C33 H33 0.9500
C33 C34 1.384(4)
C34 H34 0.9500
C34 C35 1.390(4)
C35 H35 0.9500
C36 C37 1.394(4)
C36 C41 1.402(4)
C36 P1 1.819(3)
C37 H37 0.9500
C37 C38 1.390(4)
C38 H38 0.9500
C38 C39 1.386(4)
C39 H39 0.9500
C39 C40 1.385(4)
C40 H40 0.9500
C40 C41 1.379(4)
C41 H41 0.9500
C42 C43 1.395(4)
C42 C47 1.397(4)
C42 P1 1.814(3)
C43 H43 0.9500
C43 C44 1.389(4)
C44 H44 0.9500
C44 C45 1.380(4)
C45 H45 0.9500
C45 C46 1.393(4)
C46 H46 0.9500
C46 C47 1.379(4)
C47 H47 0.9500
C48 C49 1.394(4)
C48 C53 1.402(4)
C48 P2 1.817(3)
C49 H49 0.9500
C49 C50 1.396(4)
C50 H50 0.9500
C50 C51 1.375(4)
C51 H51 0.9500
C51 C52 1.383(4)
C52 H52 0.9500
C52 C53 1.388(4)
C53 H53 0.9500
C54 C55 1.395(4)
C54 C59 1.394(4)
C54 P2 1.828(3)
C55 H55 0.9500
C55 C56 1.385(4)
C56 H56 0.9500
C56 C57 1.386(4)
C57 H57 0.9500
C57 C58 1.384(4)
C58 H58 0.9500
C58 C59 1.387(4)
C59 H59 0.9500
C60 C61 1.391(4)
C60 C65 1.394(4)
C60 P2 1.819(3)
C61 H61 0.9500
C61 C62 1.387(4)
C62 H62 0.9500
C62 C63 1.384(4)
C63 H63 0.9500
C63 C64 1.381(4)
C64 H64 0.9500
C64 C65 1.384(4)
C65 H65 0.9500
O1 Ru1 2.1018(18)
O2 Ru1 2.2521(17)
O3 Ru1 2.0720(18)
P1 Ru1 2.3836(8)
P2 Ru1 2.3931(8)
C66 H66A 0.9900
C66 H66B 0.9900
C66 Cl1 1.77(6)
C66 Cl2 1.65(6)
C67 H67A 0.9900
C67 H67B 0.9900
C67 Cl3 1.753(5)
C67 Cl4 1.761(5)
C68 H68A 0.9900
C68 H68B 0.9900
C68 Cl5 1.690(18)
C68 Cl6 1.713(18)

loop_
_geom_torsion_atom_site_label_1
_geom_torsion_atom_site_label_2
_geom_torsion_atom_site_label_3
_geom_torsion_atom_site_label_4
_geom_torsion
C1 C2 C3 C4 -179.4(3)
C1 C2 C7 C6 179.3(3)
C1 O1 Ru1 C15 -175.18(16)
C1 O1 Ru1 O2 0.02(14)
C1 O1 Ru1 O3 1.2(10)
C1 O1 Ru1 P1 87.59(15)
C1 O1 Ru1 P2 -79.11(15)
C1 O2 Ru1 C15 18.9(5)
C1 O2 Ru1 O1 -0.02(15)
C1 O2 Ru1 O3 -179.92(15)
C1 O2 Ru1 P1 -93.74(15)
C1 O2 Ru1 P2 96.66(15)
C2 C1 O1 Ru1 -179.1(2)
C2 C1 O2 Ru1 179.1(2)
C2 C1 Ru1 C15 17(3)
C2 C1 Ru1 O1 10(3)
C2 C1 Ru1 O2 -170(3)
C2 C1 Ru1 O3 -170(3)
C2 C1 Ru1 P1 -83(3)
C2 C1 Ru1 P2 110(3)
C2 C3 C4 C5 0.1(6)
C3 C2 C7 C6 0.2(5)
C3 C4 C5 C6 0.2(6)
C4 C5 C6 C7 -0.3(6)
C5 C6 C7 C2 0.1(5)
C7 C2 C3 C4 -0.3(5)
C8 C9 C10 C11 -178.7(3)
C8 C9 C14 C13 178.6(3)
C8 O3 Ru1 C1 -178.82(17)
C8 O3 Ru1 C15 -3.43(19)
C8 O3 Ru1 O1 -180(100)
C8 O3 Ru1 O2 -178.75(17)
C8 O3 Ru1 P1 93.48(18)
C8 O3 Ru1 P2 -99.43(18)
C9 C8 O3 Ru1 178.6(2)
C9 C8 O4 C15 -175.7(2)
C9 C10 C11 C12 0.1(6)
C10 C9 C14 C13 -0.9(5)
C10 C11 C12 C13 -1.0(6)
C11 C12 C13 C14 1.0(6)
C12 C13 C14 C9 -0.1(6)
C14 C9 C10 C11 0.8(5)
C15 C16 C17 C18 14.8(5)
C15 C16 C17 C24 -169.4(3)
C16 C15 O4 C8 168.0(2)
C16 C15 Ru1 C1 9.4(3)
C16 C15 Ru1 O1 13.0(3)
C16 C15 Ru1 O2 -4.1(6)
C16 C15 Ru1 O3 -166.7(3)
C16 C15 Ru1 P1 107.8(3)
C16 C15 Ru1 P2 -80.1(3)
C16 C17 C18 C19 73.3(4)
C16 C17 C18 C23 -112.6(4)
C16 C17 C24 C25 -154.4(3)
C16 C17 C24 C29 25.3(4)
C17 C18 C19 C20 175.0(3)
C17 C18 C23 C22 -175.8(3)
C17 C24 C25 C26 178.3(3)
C17 C24 C29 C28 -179.7(3)
C18 C17 C24 C25 21.7(4)
C18 C17 C24 C29 -158.6(3)
C18 C19 C20 C21 0.9(5)
C19 C18 C23 C22 -1.7(5)
C19 C20 C21 C22 -1.4(6)
C20 C21 C22 C23 0.4(6)
C21 C22 C23 C18 1.1(6)
C23 C18 C19 C20 0.7(5)
C24 C17 C18 C19 -102.7(3)
C24 C17 C18 C23 71.4(4)
C24 C25 C26 C27 2.1(5)
C25 C24 C29 C28 0.0(5)
C25 C26 C27 C28 -1.3(6)
C26 C27 C28 C29 -0.2(6)
C27 C28 C29 C24 0.8(5)
C29 C24 C25 C26 -1.4(5)
C30 C31 C32 C33 0.4(5)
C30 P1 Ru1 C1 -167.62(12)
C30 P1 Ru1 C15 55.40(13)
C30 P1 Ru1 O1 162.08(11)
C30 P1 Ru1 O2 -137.89(11)
C30 P1 Ru1 O3 -22.56(11)
C30 P1 Ru1 P2 -90.22(14)
C31 C30 C35 C34 -2.0(4)
C31 C30 P1 C36 -16.7(3)
C31 C30 P1 C42 -129.6(2)
C31 C30 P1 Ru1 100.0(2)
C31 C32 C33 C34 -1.6(5)
C32 C33 C34 C35 0.9(5)
C33 C34 C35 C30 0.9(5)
C35 C30 C31 C32 1.3(4)
C35 C30 P1 C36 168.9(2)
C35 C30 P1 C42 56.1(2)
C35 C30 P1 Ru1 -74.3(2)
C36 C37 C38 C39 -0.6(4)
C36 P1 Ru1 C1 -51.05(11)
C36 P1 Ru1 C15 171.97(12)
C36 P1 Ru1 O1 -81.35(10)
C36 P1 Ru1 O2 -21.31(10)
C36 P1 Ru1 O3 94.02(10)
C36 P1 Ru1 P2 26.36(15)
C37 C36 C41 C40 1.1(4)
C37 C36 P1 C30 -119.7(2)
C37 C36 P1 C42 -8.6(3)
C37 C36 P1 Ru1 120.5(2)
C37 C38 C39 C40 0.9(5)
C38 C39 C40 C41 -0.2(5)
C39 C40 C41 C36 -0.8(4)
C41 C36 C37 C38 -0.4(4)
C41 C36 P1 C30 67.6(2)
C41 C36 P1 C42 178.7(2)
C41 C36 P1 Ru1 -52.2(2)
C42 C43 C44 C45 0.7(4)
C42 P1 Ru1 C1 70.36(12)
C42 P1 Ru1 C15 -66.62(13)
C42 P1 Ru1 O1 40.06(11)
C42 P1 Ru1 O2 100.09(11)
C42 P1 Ru1 O3 -144.57(11)
C42 P1 Ru1 P2 147.77(13)
C43 C42 C47 C46 -2.2(4)
C43 C42 P1 C30 -133.1(2)
C43 C42 P1 C36 114.1(2)
C43 C42 P1 Ru1 -7.4(2)
C43 C44 C45 C46 -1.7(4)
C44 C45 C46 C47 0.7(4)
C45 C46 C47 C42 1.2(4)
C47 C42 C43 C44 1.3(4)
C47 C42 P1 C30 48.4(2)
C47 C42 P1 C36 -64.5(2)
C47 C42 P1 Ru1 173.98(18)
C48 C49 C50 C51 1.2(4)
C48 P2 Ru1 C1 96.89(11)
C48 P2 Ru1 C15 -126.84(12)
C48 P2 Ru1 O1 126.70(10)
C48 P2 Ru1 O2 67.23(10)
C48 P2 Ru1 O3 -48.73(10)
C48 P2 Ru1 P1 18.82(15)
C49 C48 C53 C52 -0.5(4)
C49 C48 P2 C54 -136.5(2)
C49 C48 P2 C60 109.3(2)
C49 C48 P2 Ru1 -15.2(2)
C49 C50 C51 C52 -1.0(4)
C50 C51 C52 C53 0.1(4)
C51 C52 C53 C48 0.7(4)
C53 C48 C49 C50 -0.5(4)
C53 C48 P2 C54 46.2(2)
C53 C48 P2 C60 -68.0(2)
C53 C48 P2 Ru1 167.54(19)
C54 C55 C56 C57 1.8(5)
C54 P2 Ru1 C1 -146.38(12)
C54 P2 Ru1 C15 -10.11(13)
C54 P2 Ru1 O1 -116.57(11)
C54 P2 Ru1 O2 -176.04(11)
C54 P2 Ru1 O3 68.00(11)
C54 P2 Ru1 P1 135.55(13)
C55 C54 C59 C58 0.6(5)
C55 C54 P2 C48 50.4(2)
C55 C54 P2 C60 162.8(2)
C55 C54 P2 Ru1 -70.6(2)
C55 C56 C57 C58 -0.2(5)
C56 C57 C58 C59 -1.3(5)
C57 C58 C59 C54 1.1(5)
C59 C54 C55 C56 -2.0(4)
C59 C54 P2 C48 -137.5(2)
C59 C54 P2 C60 -25.1(3)
C59 C54 P2 Ru1 101.5(2)
C60 C61 C62 C63 0.1(4)
C60 P2 Ru1 C1 -22.86(12)
C60 P2 Ru1 C15 113.41(13)
C60 P2 Ru1 O1 6.96(11)
C60 P2 Ru1 O2 -52.52(11)
C60 P2 Ru1 O3 -168.47(11)
C60 P2 Ru1 P1 -100.92(14)
C61 C60 C65 C64 2.2(4)
C61 C60 P2 C48 -7.1(3)
C61 C60 P2 C54 -118.6(2)
C61 C60 P2 Ru1 115.9(2)
C61 C62 C63 C64 0.6(5)
C62 C63 C64 C65 0.1(5)
C63 C64 C65 C60 -1.5(4)
C65 C60 C61 C62 -1.4(4)
C65 C60 P2 C48 177.9(2)
C65 C60 P2 C54 66.5(2)
C65 C60 P2 Ru1 -59.1(2)
O1 C1 C2 C3 173.4(3)
O1 C1 C2 C7 -5.7(4)
O1 C1 O2 Ru1 0.0(2)
O1 C1 Ru1 C15 6.7(2)
O1 C1 Ru1 O2 -180.0(2)
O1 C1 Ru1 O3 -179.84(14)
O1 C1 Ru1 P1 -93.54(14)
O1 C1 Ru1 P2 100.13(14)
O2 C1 C2 C3 -5.6(4)
O2 C1 C2 C7 175.3(3)
O2 C1 O1 Ru1 0.0(3)
O2 C1 Ru1 C15 -173.32(16)
O2 C1 Ru1 O1 180.0(2)
O2 C1 Ru1 O3 0.1(2)
O2 C1 Ru1 P1 86.42(15)
O2 C1 Ru1 P2 -79.92(15)
O3 C8 C9 C10 -3.1(4)
O3 C8 C9 C14 177.5(3)
O3 C8 O4 C15 1.0(3)
O4 C8 C9 C10 173.5(3)
O4 C8 C9 C14 -6.0(4)
O4 C8 O3 Ru1 2.2(3)
O4 C15 C16 C17 13.4(4)
O4 C15 Ru1 C1 -179.83(15)
O4 C15 Ru1 O1 -176.30(18)
O4 C15 Ru1 O2 166.7(3)
O4 C15 Ru1 O3 4.00(18)
O4 C15 Ru1 P1 -81.48(19)
O4 C15 Ru1 P2 90.65(19)
P1 C30 C31 C32 -173.0(2)
P1 C30 C35 C34 172.6(2)
P1 C36 C37 C38 -173.1(2)
P1 C36 C41 C40 174.1(2)
P1 C42 C43 C44 -177.3(2)
P1 C42 C47 C46 176.4(2)
P2 C48 C49 C50 -177.8(2)
P2 C48 C53 C52 176.9(2)
P2 C54 C55 C56 170.5(2)
P2 C54 C59 C58 -171.5(2)
P2 C60 C61 C62 -176.4(2)
P2 C60 C65 C64 177.2(2)
Ru1 C1 C2 C3 164(2)
Ru1 C1 C2 C7 -15(3)
Ru1 C15 C16 C17 -175.6(2)
Ru1 C15 O4 C8 -4.2(3)
